data_4307354
loop_
_publ_author_name
'Timothy J. Boyle'
'Robin M. Sewell'
'Leigh Anna M. Ottley'
'Harry D. Pratt'
'Christopher J. Quintana'
'Scott D. Bunge'

_publ_contact_author_address '1001 University Blvd, Albuquerque, NM 87106'
_publ_contact_author_email tjboyle@sandia.gov
_publ_contact_author_fax '(505) 272-7336'
_publ_contact_author_name 'Timothy J. Boyle et.al.'
_publ_section_title
;
Controlled Synthesis of a Structurally Characterized Family of Sterically
Constrained Heterocyclic Alkoxy-Modified Titanium Alkoxides
;
_journal_name_full 'Inorganic Chemistry'
_journal_page_first 1825
_journal_page_last 1835
_journal_paper_doi 10.1021/ic0618798
_journal_volume 46
_journal_year 2007
_chemical_formula_sum 'C36 H46 N2 O4 Ti'
_chemical_formula_weight 618.65
_chemical_name_common '(13) Ti(OPy)2(DIP)2'
_chemical_name_systematic
; 
 ? 
;
_space_group_IT_number 14
_symmetry_cell_setting monoclinic
_symmetry_space_group_name_Hall '-P 2yn'
_symmetry_space_group_name_H-M 'P 1 21/n 1'
_atom_sites_solution_hydrogens geom
_atom_sites_solution_primary direct
_atom_sites_solution_secondary difmap
_audit_creation_method SHELXL-97
_cell_angle_alpha 90.00
_cell_angle_beta 110.007(4)
_cell_angle_gamma 90.00
_cell_formula_units_Z 4
_cell_length_a 13.142(4)
_cell_length_b 15.747(4)
_cell_length_c 17.206(5)
_cell_measurement_reflns_used 8906
_cell_measurement_temperature 157(2)
_cell_measurement_theta_max 25.21
_cell_measurement_theta_min 2.39
_cell_volume 3345.8(16)
_computing_cell_refinement 'Bruker SMART'
_computing_data_collection 'Bruker SMART'
_computing_data_reduction 'Bruker SAINT'
_computing_molecular_graphics 'Bruker SHELXTL'
_computing_publication_material 'Bruker SHELXTL'
_computing_structure_refinement 'SHELXL-97 (Sheldrick, 1997)'
_computing_structure_solution 'SHELXS-97 (Sheldrick, 1990)'
_diffrn_ambient_temperature 157(2)
_diffrn_measured_fraction_theta_full 0.999
_diffrn_measured_fraction_theta_max 0.999
_diffrn_measurement_device_type 'CCD area detector'
_diffrn_measurement_method 'phi and omega scans'
_diffrn_radiation_monochromator graphite
_diffrn_radiation_source 'fine-focus sealed tube'
_diffrn_radiation_type MoK\a
_diffrn_radiation_wavelength 0.71073
_diffrn_reflns_av_R_equivalents 0.0213
_diffrn_reflns_av_sigmaI/netI 0.0174
_diffrn_reflns_limit_h_max 14
_diffrn_reflns_limit_h_min -14
_diffrn_reflns_limit_k_max 17
_diffrn_reflns_limit_k_min -17
_diffrn_reflns_limit_l_max 19
_diffrn_reflns_limit_l_min -19
_diffrn_reflns_number 20206
_diffrn_reflns_theta_full 23.27
_diffrn_reflns_theta_max 23.27
_diffrn_reflns_theta_min 1.70
_exptl_absorpt_coefficient_mu 0.296
_exptl_absorpt_correction_T_max 0.929
_exptl_absorpt_correction_T_min 0.910
_exptl_absorpt_correction_type empirical
_exptl_absorpt_process_details SADABS
_exptl_crystal_colour orange
_exptl_crystal_density_diffrn 1.228
_exptl_crystal_density_meas ?
_exptl_crystal_density_method .
_exptl_crystal_description irregular
_exptl_crystal_F_000 1320
_exptl_crystal_size_max 0.32
_exptl_crystal_size_mid 0.30
_exptl_crystal_size_min 0.25
_refine_diff_density_max 0.317
_refine_diff_density_min -0.178
_refine_diff_density_rms 0.040
_refine_ls_extinction_method none
_refine_ls_goodness_of_fit_ref 1.034
_refine_ls_hydrogen_treatment constr
_refine_ls_matrix_type full
_refine_ls_number_parameters 396
_refine_ls_number_reflns 4796
_refine_ls_number_restraints 0
_refine_ls_restrained_S_all 1.034
_refine_ls_R_factor_all 0.0384
_refine_ls_R_factor_gt 0.0346
_refine_ls_shift/su_max 0.001
_refine_ls_shift/su_mean 0.000
_refine_ls_structure_factor_coef Fsqd
_refine_ls_weighting_details 'calc w=1/[\s^2^(Fo^2^)+(0.0482P)^2^+1.7000P] where P=(Fo^2^+2Fc^2^)/3'
_refine_ls_weighting_scheme calc
_refine_ls_wR_factor_gt 0.0895
_refine_ls_wR_factor_ref 0.0926
_reflns_number_gt 4336
_reflns_number_total 4796
_reflns_threshold_expression >2sigma(I)
_cod_data_source_file ic0618798si20061106_104430_10.cif
_cod_data_source_block 6ag261s
_cod_depositor_comments
;
The following automatic conversions were performed:
'_symmetry_cell_setting' value 'Monoclinic' changed to 'monoclinic'
according to '/home/saulius/struct/CIF-dictionaries/cif_core.dic'
dictionary named 'cif_core.dic' version 2.4.1 from 2010-06-29.

Automatic conversion script
Id: cif_fix_enum 1527 2010-12-29 10:47:43Z saulius 
;
_cod_original_cell_volume 3345.7(16)
_cod_database_code 4307354

loop_
_symmetry_equiv_pos_as_xyz
'x, y, z'
'-x+1/2, y+1/2, -z+1/2'
'-x, -y, -z'
'x-1/2, -y-1/2, z-1/2'

loop_
_atom_site_label
_atom_site_type_symbol
_atom_site_fract_x
_atom_site_fract_y
_atom_site_fract_z
_atom_site_U_iso_or_equiv
_atom_site_adp_type
_atom_site_occupancy
_atom_site_symmetry_multiplicity
_atom_site_calc_flag
_atom_site_refinement_flags
_atom_site_disorder_assembly
_atom_site_disorder_group
Ti1 Ti 0.51536(3) 0.44426(2) 0.19204(2) 0.02655(12) Uani 1 1 d . . .
O1 O 0.56316(10) 0.34760(8) 0.15520(8) 0.0367(3) Uani 1 1 d . . .
O2 O 0.40325(10) 0.39611(8) 0.22113(8) 0.0301(3) Uani 1 1 d . . .
O3 O 0.44421(10) 0.49028(8) 0.08506(7) 0.0337(3) Uani 1 1 d . . .
O4 O 0.61109(10) 0.45275(8) 0.30189(8) 0.0319(3) Uani 1 1 d . . .
N1 N 0.45214(12) 0.57001(9) 0.21510(9) 0.0271(3) Uani 1 1 d . . .
N2 N 0.65583(12) 0.52210(10) 0.18538(9) 0.0301(4) Uani 1 1 d . . .
C1 C 0.58638(16) 0.28545(12) 0.11057(12) 0.0316(4) Uani 1 1 d . . .
C2 C 0.50262(16) 0.23308(12) 0.06111(12) 0.0349(5) Uani 1 1 d . . .
C3 C 0.52930(19) 0.16932(14) 0.01535(13) 0.0470(6) Uani 1 1 d . . .
H3 H 0.4738 0.1336 -0.0190 0.056 Uiso 1 1 calc R . .
C4 C 0.6348(2) 0.15707(15) 0.01901(14) 0.0524(6) Uani 1 1 d . . .
H4 H 0.6515 0.1130 -0.0124 0.063 Uiso 1 1 calc R . .
C5 C 0.71607(19) 0.20890(14) 0.06836(14) 0.0468(6) Uani 1 1 d . . .
H5 H 0.7884 0.1999 0.0704 0.056 Uiso 1 1 calc R . .
C6 C 0.69461(16) 0.27357(13) 0.11494(13) 0.0375(5) Uani 1 1 d . . .
C7 C 0.78363(18) 0.32817(15) 0.17178(17) 0.0546(6) Uani 1 1 d . . .
H7 H 0.7504 0.3838 0.1778 0.066 Uiso 1 1 calc R . .
C8 C 0.8750(2) 0.3470(2) 0.1393(2) 0.0754(9) Uani 1 1 d . . .
H8A H 0.9135 0.2942 0.1370 0.113 Uiso 1 1 calc R . .
H8B H 0.9254 0.3875 0.1762 0.113 Uiso 1 1 calc R . .
H8C H 0.8451 0.3714 0.0837 0.113 Uiso 1 1 calc R . .
C9 C 0.8279(3) 0.2887(3) 0.25694(18) 0.0953(12) Uani 1 1 d . . .
H9A H 0.7689 0.2805 0.2788 0.143 Uiso 1 1 calc R . .
H9B H 0.8827 0.3264 0.2939 0.143 Uiso 1 1 calc R . .
H9C H 0.8609 0.2337 0.2533 0.143 Uiso 1 1 calc R . .
C10 C 0.38879(16) 0.24409(13) 0.06239(13) 0.0410(5) Uani 1 1 d . . .
H10 H 0.3754 0.3063 0.0651 0.049 Uiso 1 1 calc R . .
C11 C 0.38111(19) 0.20319(15) 0.14107(16) 0.0531(6) Uani 1 1 d . . .
H11A H 0.3965 0.1423 0.1409 0.080 Uiso 1 1 calc R . .
H11B H 0.3080 0.2114 0.1428 0.080 Uiso 1 1 calc R . .
H11C H 0.4340 0.2298 0.1897 0.080 Uiso 1 1 calc R . .
C12 C 0.3016(2) 0.20899(18) -0.01442(18) 0.0696(8) Uani 1 1 d . . .
H12A H 0.3131 0.2309 -0.0641 0.104 Uiso 1 1 calc R . .
H12B H 0.2301 0.2267 -0.0145 0.104 Uiso 1 1 calc R . .
H12C H 0.3055 0.1468 -0.0140 0.104 Uiso 1 1 calc R . .
C13 C 0.33402(14) 0.41524(11) 0.26147(11) 0.0278(4) Uani 1 1 d . . .
C14 C 0.23265(15) 0.45134(11) 0.21696(12) 0.0308(4) Uani 1 1 d . . .
C15 C 0.16473(17) 0.47386(13) 0.26037(14) 0.0419(5) Uani 1 1 d . . .
H15 H 0.0967 0.4992 0.2315 0.050 Uiso 1 1 calc R . .
C16 C 0.19400(19) 0.46018(14) 0.34408(15) 0.0487(6) Uani 1 1 d . . .
H16 H 0.1469 0.4767 0.3727 0.058 Uiso 1 1 calc R . .
C17 C 0.29192(18) 0.42240(14) 0.38639(13) 0.0427(5) Uani 1 1 d . . .
H17 H 0.3109 0.4125 0.4441 0.051 Uiso 1 1 calc R . .
C18 C 0.36367(15) 0.39844(12) 0.34695(12) 0.0327(4) Uani 1 1 d . . .
C19 C 0.46824(16) 0.35171(13) 0.39288(12) 0.0395(5) Uani 1 1 d . . .
H19 H 0.5191 0.3613 0.3618 0.047 Uiso 1 1 calc R . .
C20 C 0.4473(2) 0.25783(17) 0.3924(2) 0.0787(9) Uani 1 1 d . . .
H20A H 0.5161 0.2277 0.4171 0.118 Uiso 1 1 calc R . .
H20B H 0.4121 0.2385 0.3354 0.118 Uiso 1 1 calc R . .
H20C H 0.4001 0.2461 0.4246 0.118 Uiso 1 1 calc R . .
C21 C 0.5231(3) 0.3830(3) 0.4793(2) 0.1204(17) Uani 1 1 d . . .
H21A H 0.4770 0.3714 0.5124 0.181 Uiso 1 1 calc R . .
H21B H 0.5355 0.4443 0.4783 0.181 Uiso 1 1 calc R . .
H21C H 0.5926 0.3538 0.5037 0.181 Uiso 1 1 calc R . .
C22 C 0.19807(15) 0.46068(13) 0.12386(12) 0.0350(5) Uani 1 1 d . . .
H22 H 0.2651 0.4672 0.1093 0.042 Uiso 1 1 calc R . .
C23 C 0.14033(17) 0.37978(14) 0.08195(13) 0.0431(5) Uani 1 1 d . . .
H23A H 0.1893 0.3312 0.1002 0.065 Uiso 1 1 calc R . .
H23B H 0.1190 0.3858 0.0218 0.065 Uiso 1 1 calc R . .
H23C H 0.0757 0.3706 0.0970 0.065 Uiso 1 1 calc R . .
C24 C 0.1270(2) 0.53816(15) 0.09060(15) 0.0543(6) Uani 1 1 d . . .
H24A H 0.0574 0.5309 0.0991 0.081 Uiso 1 1 calc R . .
H24B H 0.1144 0.5443 0.0314 0.081 Uiso 1 1 calc R . .
H24C H 0.1633 0.5891 0.1199 0.081 Uiso 1 1 calc R . .
C25 C 0.40939(17) 0.57484(13) 0.06910(12) 0.0385(5) Uani 1 1 d . . .
H25A H 0.3360 0.5762 0.0268 0.046 Uiso 1 1 calc R . .
H25B H 0.4589 0.6062 0.0471 0.046 Uiso 1 1 calc R . .
C26 C 0.40728(15) 0.61705(12) 0.14686(12) 0.0317(4) Uani 1 1 d . . .
C27 C 0.36257(17) 0.69623(13) 0.15011(14) 0.0420(5) Uani 1 1 d . . .
H27 H 0.3333 0.7293 0.1013 0.050 Uiso 1 1 calc R . .
C28 C 0.36123(17) 0.72619(13) 0.22481(14) 0.0449(5) Uani 1 1 d . . .
H28 H 0.3304 0.7800 0.2282 0.054 Uiso 1 1 calc R . .
C29 C 0.40521(16) 0.67710(13) 0.29510(13) 0.0400(5) Uani 1 1 d . . .
H29 H 0.4041 0.6962 0.3472 0.048 Uiso 1 1 calc R . .
C30 C 0.45076(16) 0.59973(12) 0.28784(12) 0.0315(4) Uani 1 1 d . . .
H30 H 0.4823 0.5663 0.3361 0.038 Uiso 1 1 calc R . .
C31 C 0.70359(16) 0.50313(14) 0.33048(12) 0.0403(5) Uani 1 1 d . . .
H31A H 0.7646 0.4691 0.3669 0.048 Uiso 1 1 calc R . .
H31B H 0.6907 0.5510 0.3633 0.048 Uiso 1 1 calc R . .
C32 C 0.73231(16) 0.53722(12) 0.25878(12) 0.0326(4) Uani 1 1 d . . .
C33 C 0.82774(17) 0.57948(14) 0.26605(14) 0.0431(5) Uani 1 1 d . . .
H33 H 0.8800 0.5907 0.3189 0.052 Uiso 1 1 calc R . .
C34 C 0.84515(19) 0.60479(15) 0.19521(15) 0.0501(6) Uani 1 1 d . . .
H34 H 0.9103 0.6332 0.1985 0.060 Uiso 1 1 calc R . .
C35 C 0.76717(19) 0.58861(15) 0.11917(14) 0.0471(6) Uani 1 1 d . . .
H35 H 0.7783 0.6054 0.0696 0.057 Uiso 1 1 calc R . .
C36 C 0.67302(17) 0.54775(13) 0.11604(13) 0.0366(5) Uani 1 1 d . . .
H36 H 0.6189 0.5374 0.0638 0.044 Uiso 1 1 calc R . .

loop_
_atom_site_aniso_label
_atom_site_aniso_U_11
_atom_site_aniso_U_22
_atom_site_aniso_U_33
_atom_site_aniso_U_23
_atom_site_aniso_U_13
_atom_site_aniso_U_12
Ti1 0.0260(2) 0.0250(2) 0.0296(2) -0.00259(14) 0.01070(15) -0.00057(13)
O1 0.0322(7) 0.0322(8) 0.0501(8) -0.0087(6) 0.0197(6) -0.0001(6)
O2 0.0290(7) 0.0264(7) 0.0360(7) -0.0007(6) 0.0125(6) 0.0001(5)
O3 0.0350(7) 0.0388(8) 0.0268(7) -0.0038(6) 0.0099(6) -0.0005(6)
O4 0.0311(7) 0.0321(7) 0.0311(7) 0.0039(6) 0.0089(6) -0.0041(6)
N1 0.0287(8) 0.0249(8) 0.0292(9) 0.0007(7) 0.0118(7) -0.0015(6)
N2 0.0330(9) 0.0275(8) 0.0316(9) -0.0022(7) 0.0135(7) -0.0020(7)
C1 0.0390(11) 0.0260(10) 0.0350(11) 0.0039(8) 0.0196(9) 0.0068(9)
C2 0.0427(12) 0.0312(10) 0.0308(10) 0.0019(9) 0.0127(9) 0.0068(9)
C3 0.0569(15) 0.0455(13) 0.0362(12) -0.0052(10) 0.0129(11) 0.0087(11)
C4 0.0705(17) 0.0510(14) 0.0440(13) -0.0032(11) 0.0305(12) 0.0193(13)
C5 0.0515(14) 0.0460(13) 0.0556(14) 0.0105(11) 0.0346(12) 0.0153(11)
C6 0.0405(12) 0.0325(11) 0.0472(12) 0.0099(9) 0.0248(10) 0.0083(9)
C7 0.0367(12) 0.0395(13) 0.095(2) -0.0051(13) 0.0327(13) 0.0020(10)
C8 0.0414(14) 0.081(2) 0.104(2) 0.0348(17) 0.0261(15) -0.0015(13)
C9 0.083(2) 0.148(3) 0.0566(18) -0.0272(19) 0.0258(16) -0.064(2)
C10 0.0360(11) 0.0332(11) 0.0501(13) -0.0071(10) 0.0099(10) 0.0004(9)
C11 0.0471(14) 0.0425(13) 0.0787(17) 0.0032(12) 0.0333(13) 0.0009(10)
C12 0.0484(15) 0.0638(17) 0.0811(19) -0.0237(15) 0.0022(14) 0.0017(13)
C13 0.0279(10) 0.0213(9) 0.0365(11) -0.0010(8) 0.0141(8) -0.0026(8)
C14 0.0293(10) 0.0248(10) 0.0391(11) 0.0033(8) 0.0127(9) -0.0010(8)
C15 0.0372(12) 0.0379(12) 0.0543(14) 0.0105(10) 0.0203(10) 0.0098(9)
C16 0.0546(14) 0.0482(13) 0.0571(15) 0.0068(11) 0.0370(12) 0.0110(11)
C17 0.0524(14) 0.0436(12) 0.0364(12) 0.0054(10) 0.0207(10) -0.0006(11)
C18 0.0347(11) 0.0277(10) 0.0353(11) 0.0038(8) 0.0114(9) -0.0036(8)
C19 0.0354(11) 0.0449(12) 0.0369(11) 0.0121(9) 0.0105(9) -0.0008(9)
C20 0.0553(16) 0.0489(16) 0.113(2) 0.0148(16) 0.0051(16) 0.0154(13)
C21 0.104(3) 0.125(3) 0.076(2) -0.037(2) -0.041(2) 0.053(2)
C22 0.0248(10) 0.0388(11) 0.0389(11) 0.0081(9) 0.0077(9) -0.0012(8)
C23 0.0406(12) 0.0478(13) 0.0427(12) -0.0034(10) 0.0166(10) -0.0040(10)
C24 0.0511(14) 0.0467(13) 0.0519(14) 0.0136(11) 0.0007(11) 0.0043(11)
C25 0.0396(12) 0.0440(12) 0.0301(11) 0.0076(9) 0.0096(9) 0.0027(10)
C26 0.0286(10) 0.0292(10) 0.0354(11) 0.0048(8) 0.0086(8) -0.0023(8)
C27 0.0401(12) 0.0305(11) 0.0481(13) 0.0092(10) 0.0058(10) 0.0024(9)
C28 0.0416(12) 0.0271(11) 0.0623(15) -0.0044(10) 0.0132(11) 0.0052(9)
C29 0.0396(12) 0.0356(12) 0.0478(13) -0.0114(10) 0.0189(10) -0.0023(9)
C30 0.0353(11) 0.0288(10) 0.0319(10) -0.0013(8) 0.0136(8) -0.0022(8)
C31 0.0382(12) 0.0459(13) 0.0330(11) 0.0006(9) 0.0075(9) -0.0106(10)
C32 0.0320(11) 0.0304(10) 0.0351(11) -0.0029(8) 0.0112(9) -0.0028(8)
C33 0.0373(12) 0.0463(13) 0.0443(13) -0.0042(10) 0.0121(10) -0.0112(10)
C34 0.0441(13) 0.0515(14) 0.0620(16) -0.0027(12) 0.0275(12) -0.0156(11)
C35 0.0541(14) 0.0496(14) 0.0483(14) 0.0036(11) 0.0312(12) -0.0056(11)
C36 0.0419(12) 0.0387(11) 0.0333(11) -0.0019(9) 0.0183(9) 0.0002(9)

loop_
_atom_type_symbol
_atom_type_description
_atom_type_scat_dispersion_real
_atom_type_scat_dispersion_imag
_atom_type_scat_source
C C 0.0033 0.0016 'International Tables Vol C Tables 4.2.6.8 and 6.1.1.4'
H H 0.0000 0.0000 'International Tables Vol C Tables 4.2.6.8 and 6.1.1.4'
N N 0.0061 0.0033 'International Tables Vol C Tables 4.2.6.8 and 6.1.1.4'
O O 0.0106 0.0060 'International Tables Vol C Tables 4.2.6.8 and 6.1.1.4'
Ti Ti 0.2776 0.4457 'International Tables Vol C Tables 4.2.6.8 and 6.1.1.4'

loop_
_geom_angle_atom_site_label_1
_geom_angle_atom_site_label_2
_geom_angle_atom_site_label_3
_geom_angle
_geom_angle_site_symmetry_1
_geom_angle_site_symmetry_3
_geom_angle_publ_flag
O1 Ti1 O2 98.62(6) . . ?
O1 Ti1 O4 102.41(6) . . ?
O2 Ti1 O4 94.42(6) . . ?
O1 Ti1 O3 95.43(6) . . ?
O2 Ti1 O3 104.01(6) . . ?
O4 Ti1 O3 152.09(6) . . ?
O1 Ti1 N1 170.27(6) . . ?
O2 Ti1 N1 86.38(6) . . ?
O4 Ti1 N1 85.42(6) . . ?
O3 Ti1 N1 75.19(6) . . ?
O1 Ti1 N2 92.88(6) . . ?
O2 Ti1 N2 165.63(6) . . ?
O4 Ti1 N2 74.61(6) . . ?
O3 Ti1 N2 83.30(6) . . ?
N1 Ti1 N2 83.55(6) . . ?
C1 O1 Ti1 166.33(13) . . ?
C13 O2 Ti1 140.90(11) . . ?
C25 O3 Ti1 124.79(11) . . ?
C31 O4 Ti1 126.70(11) . . ?
C26 N1 C30 118.78(16) . . ?
C26 N1 Ti1 114.36(12) . . ?
C30 N1 Ti1 126.79(12) . . ?
C32 N2 C36 118.80(17) . . ?
C32 N2 Ti1 114.38(12) . . ?
C36 N2 Ti1 126.59(13) . . ?
O1 C1 C2 119.35(17) . . ?
O1 C1 C6 119.25(18) . . ?
C2 C1 C6 121.40(18) . . ?
C3 C2 C1 117.96(19) . . ?
C3 C2 C10 122.14(19) . . ?
C1 C2 C10 119.82(17) . . ?
C4 C3 C2 121.2(2) . . ?
C4 C3 H3 119.4 . . ?
C2 C3 H3 119.4 . . ?
C3 C4 C5 120.0(2) . . ?
C3 C4 H4 120.0 . . ?
C5 C4 H4 120.0 . . ?
C4 C5 C6 121.5(2) . . ?
C4 C5 H5 119.2 . . ?
C6 C5 H5 119.2 . . ?
C5 C6 C1 117.9(2) . . ?
C5 C6 C7 121.86(19) . . ?
C1 C6 C7 120.16(18) . . ?
C6 C7 C9 110.5(2) . . ?
C6 C7 C8 114.1(2) . . ?
C9 C7 C8 110.3(2) . . ?
C6 C7 H7 107.2 . . ?
C9 C7 H7 107.2 . . ?
C8 C7 H7 107.2 . . ?
C7 C8 H8A 109.5 . . ?
C7 C8 H8B 109.5 . . ?
H8A C8 H8B 109.5 . . ?
C7 C8 H8C 109.5 . . ?
H8A C8 H8C 109.5 . . ?
H8B C8 H8C 109.5 . . ?
C7 C9 H9A 109.5 . . ?
C7 C9 H9B 109.5 . . ?
H9A C9 H9B 109.5 . . ?
C7 C9 H9C 109.5 . . ?
H9A C9 H9C 109.5 . . ?
H9B C9 H9C 109.5 . . ?
C2 C10 C12 113.52(19) . . ?
C2 C10 C11 109.19(17) . . ?
C12 C10 C11 110.8(2) . . ?
C2 C10 H10 107.7 . . ?
C12 C10 H10 107.7 . . ?
C11 C10 H10 107.7 . . ?
C10 C11 H11A 109.5 . . ?
C10 C11 H11B 109.5 . . ?
H11A C11 H11B 109.5 . . ?
C10 C11 H11C 109.5 . . ?
H11A C11 H11C 109.5 . . ?
H11B C11 H11C 109.5 . . ?
C10 C12 H12A 109.5 . . ?
C10 C12 H12B 109.5 . . ?
H12A C12 H12B 109.5 . . ?
C10 C12 H12C 109.5 . . ?
H12A C12 H12C 109.5 . . ?
H12B C12 H12C 109.5 . . ?
O2 C13 C14 119.17(16) . . ?
O2 C13 C18 119.88(16) . . ?
C14 C13 C18 120.95(17) . . ?
C15 C14 C13 118.16(18) . . ?
C15 C14 C22 121.81(18) . . ?
C13 C14 C22 119.96(17) . . ?
C16 C15 C14 121.4(2) . . ?
C16 C15 H15 119.3 . . ?
C14 C15 H15 119.3 . . ?
C15 C16 C17 119.8(2) . . ?
C15 C16 H16 120.1 . . ?
C17 C16 H16 120.1 . . ?
C16 C17 C18 121.8(2) . . ?
C16 C17 H17 119.1 . . ?
C18 C17 H17 119.1 . . ?
C17 C18 C13 117.81(18) . . ?
C17 C18 C19 121.43(18) . . ?
C13 C18 C19 120.69(17) . . ?
C21 C19 C20 110.7(3) . . ?
C21 C19 C18 113.5(2) . . ?
C20 C19 C18 110.00(18) . . ?
C21 C19 H19 107.4 . . ?
C20 C19 H19 107.4 . . ?
C18 C19 H19 107.4 . . ?
C19 C20 H20A 109.5 . . ?
C19 C20 H20B 109.5 . . ?
H20A C20 H20B 109.5 . . ?
C19 C20 H20C 109.5 . . ?
H20A C20 H20C 109.5 . . ?
H20B C20 H20C 109.5 . . ?
C19 C21 H21A 109.5 . . ?
C19 C21 H21B 109.5 . . ?
H21A C21 H21B 109.5 . . ?
C19 C21 H21C 109.5 . . ?
H21A C21 H21C 109.5 . . ?
H21B C21 H21C 109.5 . . ?
C14 C22 C24 113.47(18) . . ?
C14 C22 C23 109.76(16) . . ?
C24 C22 C23 110.35(17) . . ?
C14 C22 H22 107.7 . . ?
C24 C22 H22 107.7 . . ?
C23 C22 H22 107.7 . . ?
C22 C23 H23A 109.5 . . ?
C22 C23 H23B 109.5 . . ?
H23A C23 H23B 109.5 . . ?
C22 C23 H23C 109.5 . . ?
H23A C23 H23C 109.5 . . ?
H23B C23 H23C 109.5 . . ?
C22 C24 H24A 109.5 . . ?
C22 C24 H24B 109.5 . . ?
H24A C24 H24B 109.5 . . ?
C22 C24 H24C 109.5 . . ?
H24A C24 H24C 109.5 . . ?
H24B C24 H24C 109.5 . . ?
O3 C25 C26 110.45(15) . . ?
O3 C25 H25A 109.6 . . ?
C26 C25 H25A 109.6 . . ?
O3 C25 H25B 109.6 . . ?
C26 C25 H25B 109.6 . . ?
H25A C25 H25B 108.1 . . ?
N1 C26 C27 121.74(18) . . ?
N1 C26 C25 113.48(16) . . ?
C27 C26 C25 124.78(18) . . ?
C28 C27 C26 119.14(19) . . ?
C28 C27 H27 120.4 . . ?
C26 C27 H27 120.4 . . ?
C27 C28 C29 119.35(19) . . ?
C27 C28 H28 120.3 . . ?
C29 C28 H28 120.3 . . ?
C30 C29 C28 118.53(19) . . ?
C30 C29 H29 120.7 . . ?
C28 C29 H29 120.7 . . ?
N1 C30 C29 122.42(18) . . ?
N1 C30 H30 118.8 . . ?
C29 C30 H30 118.8 . . ?
O4 C31 C32 110.27(16) . . ?
O4 C31 H31A 109.6 . . ?
C32 C31 H31A 109.6 . . ?
O4 C31 H31B 109.6 . . ?
C32 C31 H31B 109.6 . . ?
H31A C31 H31B 108.1 . . ?
N2 C32 C33 122.28(18) . . ?
N2 C32 C31 113.03(16) . . ?
C33 C32 C31 124.68(18) . . ?
C34 C33 C32 118.6(2) . . ?
C34 C33 H33 120.7 . . ?
C32 C33 H33 120.7 . . ?
C33 C34 C35 119.5(2) . . ?
C33 C34 H34 120.3 . . ?
C35 C34 H34 120.3 . . ?
C36 C35 C34 119.2(2) . . ?
C36 C35 H35 120.4 . . ?
C34 C35 H35 120.4 . . ?
N2 C36 C35 121.6(2) . . ?
N2 C36 H36 119.2 . . ?
C35 C36 H36 119.2 . . ?

loop_
_geom_bond_atom_site_label_1
_geom_bond_atom_site_label_2
_geom_bond_distance
_geom_bond_site_symmetry_2
_geom_bond_publ_flag
Ti1 O1 1.8398(13) . ?
Ti1 O2 1.8710(13) . ?
Ti1 O4 1.8830(14) . ?
Ti1 O3 1.8998(13) . ?
Ti1 N1 2.2349(16) . ?
Ti1 N2 2.2512(16) . ?
O1 C1 1.342(2) . ?
O2 C13 1.354(2) . ?
O3 C25 1.404(2) . ?
O4 C31 1.393(2) . ?
N1 C26 1.342(2) . ?
N1 C30 1.342(2) . ?
N2 C32 1.339(2) . ?
N2 C36 1.350(2) . ?
C1 C2 1.405(3) . ?
C1 C6 1.411(3) . ?
C2 C3 1.393(3) . ?
C2 C10 1.514(3) . ?
C3 C4 1.379(3) . ?
C3 H3 0.9500 . ?
C4 C5 1.381(3) . ?
C4 H4 0.9500 . ?
C5 C6 1.383(3) . ?
C5 H5 0.9500 . ?
C6 C7 1.510(3) . ?
C7 C9 1.513(4) . ?
C7 C8 1.517(3) . ?
C7 H7 1.0000 . ?
C8 H8A 0.9800 . ?
C8 H8B 0.9800 . ?
C8 H8C 0.9800 . ?
C9 H9A 0.9800 . ?
C9 H9B 0.9800 . ?
C9 H9C 0.9800 . ?
C10 C12 1.526(3) . ?
C10 C11 1.533(3) . ?
C10 H10 1.0000 . ?
C11 H11A 0.9800 . ?
C11 H11B 0.9800 . ?
C11 H11C 0.9800 . ?
C12 H12A 0.9800 . ?
C12 H12B 0.9800 . ?
C12 H12C 0.9800 . ?
C13 C14 1.409(3) . ?
C13 C18 1.412(3) . ?
C14 C15 1.392(3) . ?
C14 C22 1.515(3) . ?
C15 C16 1.375(3) . ?
C15 H15 0.9500 . ?
C16 C17 1.378(3) . ?
C16 H16 0.9500 . ?
C17 C18 1.389(3) . ?
C17 H17 0.9500 . ?
C18 C19 1.520(3) . ?
C19 C21 1.496(4) . ?
C19 C20 1.503(3) . ?
C19 H19 1.0000 . ?
C20 H20A 0.9800 . ?
C20 H20B 0.9800 . ?
C20 H20C 0.9800 . ?
C21 H21A 0.9800 . ?
C21 H21B 0.9800 . ?
C21 H21C 0.9800 . ?
C22 C24 1.524(3) . ?
C22 C23 1.531(3) . ?
C22 H22 1.0000 . ?
C23 H23A 0.9800 . ?
C23 H23B 0.9800 . ?
C23 H23C 0.9800 . ?
C24 H24A 0.9800 . ?
C24 H24B 0.9800 . ?
C24 H24C 0.9800 . ?
C25 C26 1.503(3) . ?
C25 H25A 0.9900 . ?
C25 H25B 0.9900 . ?
C26 C27 1.388(3) . ?
C27 C28 1.375(3) . ?
C27 H27 0.9500 . ?
C28 C29 1.384(3) . ?
C28 H28 0.9500 . ?
C29 C30 1.382(3) . ?
C29 H29 0.9500 . ?
C30 H30 0.9500 . ?
C31 C32 1.507(3) . ?
C31 H31A 0.9900 . ?
C31 H31B 0.9900 . ?
C32 C33 1.387(3) . ?
C33 C34 1.374(3) . ?
C33 H33 0.9500 . ?
C34 C35 1.382(3) . ?
C34 H34 0.9500 . ?
C35 C36 1.379(3) . ?
C35 H35 0.9500 . ?
C36 H36 0.9500 . ?
